data_4509509
loop_
_publ_author_name
'Boldog, Ishtvan'
'Daran, Jean-Claude'
'Chernega, Alexander N.'
'Rusanov, Eduard B.'
'Krautscheid, Harald'
'Domasevitch, Konstantin V.'

_publ_section_title
;
 Hydrogen Bonding Patterns and Supramolecular Structure of
 4,4&#x2032;-Bipyrazolium Salts
;
_journal_issue 6
_journal_name_full 'Crystal Growth &amp; Design'
_journal_page_first 2895
_journal_paper_doi 10.1021/cg9002109
_journal_volume 9
_journal_year 2009
_chemical_formula_moiety 'C6 H8 N4, Cl8 Re2'
_chemical_formula_sum 'C6 H8 Cl8 N4 Re2'
_chemical_formula_weight 792.16
_chemical_name_systematic
; 
4,4-bipyrazolium octachlorodirhenate(III)
;
_space_group_IT_number 60
_space_group_name_Hall '-P 2n 2ab'
_symmetry_cell_setting orthorhombic
_symmetry_Int_Tables_number 60
_symmetry_space_group_name_Hall '-P 2n 2ab'
_symmetry_space_group_name_H-M 'P b c n'
_atom_sites_solution_hydrogens geom
_atom_sites_solution_primary direct
_atom_sites_solution_secondary difmap
_audit_creation_method SHELXL-97
_cell_angle_alpha 90.00
_cell_angle_beta 90.00
_cell_angle_gamma 90.00
_cell_formula_units_Z 4
_cell_length_a 6.4276(7)
_cell_length_b 15.9365(16)
_cell_length_c 15.5925(16)
_cell_measurement_reflns_used 9597
_cell_measurement_temperature 223(2)
_cell_measurement_theta_max 29.45
_cell_measurement_theta_min 2.56
_cell_volume 1597.2(3)
_computing_cell_refinement 'SAINT-NT (Bruker, 1999)'
_computing_data_collection 'SMART-NT (Bruker, 1998)'
_computing_data_reduction 'SAINT-NT (Bruker, 1999)'
_computing_molecular_graphics 'Diamond 2.1e (Brandenburg, 1999)'
_computing_publication_material 'WinGX 1.700.00 (Farrugia, 1999)'
_computing_structure_refinement 'SHELXL-97 (Sheldrick, 1997)'
_computing_structure_solution 'SHELXS-97 (Sheldrick, 1997)'
_diffrn_ambient_temperature 223(2)
_diffrn_measured_fraction_theta_full 0.990
_diffrn_measured_fraction_theta_max 0.990
_diffrn_measurement_device_type 'Siemens SMART CCD area-detector diffractometer'
_diffrn_measurement_method '\w scans'
_diffrn_radiation_monochromator graphite
_diffrn_radiation_source 'fine-focus sealed tube'
_diffrn_radiation_type MoK\a
_diffrn_radiation_wavelength 0.71073
_diffrn_reflns_av_R_equivalents 0.0248
_diffrn_reflns_av_sigmaI/netI 0.0159
_diffrn_reflns_limit_h_max 8
_diffrn_reflns_limit_h_min -7
_diffrn_reflns_limit_k_max 22
_diffrn_reflns_limit_k_min -22
_diffrn_reflns_limit_l_max 18
_diffrn_reflns_limit_l_min -21
_diffrn_reflns_number 9597
_diffrn_reflns_theta_full 29.45
_diffrn_reflns_theta_max 29.45
_diffrn_reflns_theta_min 2.56
_diffrn_standards_decay_% 0
_exptl_absorpt_coefficient_mu 16.473
_exptl_absorpt_correction_T_max 0.13912
_exptl_absorpt_correction_T_min 0.10511
_exptl_absorpt_correction_type empirical
_exptl_absorpt_process_details 'SADABS (Sheldrick, 1996)'
_exptl_crystal_colour dark-green
_exptl_crystal_density_diffrn 3.294
_exptl_crystal_density_method 'not measured'
_exptl_crystal_description block
_exptl_crystal_F_000 1432
_exptl_crystal_size_max 0.15
_exptl_crystal_size_mid 0.12
_exptl_crystal_size_min 0.12
_refine_diff_density_max 0.786
_refine_diff_density_min -1.310
_refine_diff_density_rms 0.229
_refine_ls_extinction_method none
_refine_ls_goodness_of_fit_ref 1.178
_refine_ls_hydrogen_treatment mixed
_refine_ls_matrix_type full
_refine_ls_number_parameters 107
_refine_ls_number_reflns 2193
_refine_ls_number_restraints 0
_refine_ls_restrained_S_all 1.178
_refine_ls_R_factor_all 0.0239
_refine_ls_R_factor_gt 0.0208
_refine_ls_shift/su_max 0.003
_refine_ls_shift/su_mean 0.000
_refine_ls_structure_factor_coef Fsqd
_refine_ls_weighting_details 'w=1/[\s^2^(Fo^2^)+(0.0267P)^2^+1.0370P] where P=(Fo^2^+2Fc^2^)/3'
_refine_ls_weighting_scheme calc
_refine_ls_wR_factor_gt 0.0489
_refine_ls_wR_factor_ref 0.0496
_reflns_number_gt 1902
_reflns_number_total 2193
_reflns_threshold_expression >2sigma(I)
_cod_data_source_file cg9002109sup1.cif
_cod_data_source_block (10)
_cod_original_sg_symbol_H-M 'P bcn'
_cod_database_code 4509509

loop_
_symmetry_equiv_pos_as_xyz
'x, y, z'
'-x+1/2, -y+1/2, z+1/2'
'-x, y, -z+1/2'
'x+1/2, -y+1/2, -z'
'-x, -y, -z'
'x-1/2, y-1/2, -z-1/2'
'x, -y, z-1/2'
'-x-1/2, y-1/2, z'

loop_
_atom_site_label
_atom_site_type_symbol
_atom_site_fract_x
_atom_site_fract_y
_atom_site_fract_z
_atom_site_U_iso_or_equiv
_atom_site_adp_type
_atom_site_occupancy
_atom_site_calc_flag
N1 N -0.3899(6) -0.0329(2) 0.5879(2) 0.0265(8) Uani 1 d
H1A H -0.473(8) -0.052(4) 0.610(3) 0.040(16) Uiso 1 d
N2 N -0.3589(5) 0.0488(2) 0.6018(2) 0.0271(7) Uani 1 d
H2A H -0.440(11) 0.096(6) 0.633(5) 0.11(3) Uiso 1 d
C1 C -0.2333(6) -0.0634(2) 0.5413(3) 0.0237(8) Uani 1 d
H1B H -0.222(8) -0.119(4) 0.527(3) 0.049(15) Uiso 1 d
C2 C -0.0962(6) 0.0019(2) 0.5243(2) 0.0176(7) Uani 1 d
C3 C -0.1809(6) 0.0720(3) 0.5640(3) 0.0247(8) Uani 1 d
H3A H -0.121(7) 0.129(3) 0.566(3) 0.031(13) Uiso 1 d
Re1 Re -0.66128(2) -0.239440(8) 0.722211(8) 0.01199(6) Uani 1 d
Cl1 Cl -0.86548(14) -0.24526(5) 0.84622(6) 0.01716(17) Uani 1 d
Cl2 Cl -0.74033(14) -0.09677(5) 0.71483(5) 0.01826(17) Uani 1 d
Cl3 Cl -0.60370(15) -0.23157(5) 0.57450(6) 0.01979(18) Uani 1 d
Cl4 Cl -0.72343(14) -0.38304(5) 0.70267(6) 0.01801(17) Uani 1 d

loop_
_atom_site_aniso_label
_atom_site_aniso_U_11
_atom_site_aniso_U_22
_atom_site_aniso_U_33
_atom_site_aniso_U_23
_atom_site_aniso_U_13
_atom_site_aniso_U_12
N1 0.0211(18) 0.035(2) 0.0238(19) 0.0070(15) 0.0049(14) -0.0015(15)
N2 0.0206(17) 0.038(2) 0.0231(17) -0.0087(15) 0.0043(13) 0.0013(14)
C1 0.023(2) 0.0215(17) 0.0267(19) 0.0066(15) 0.0009(16) 0.0004(16)
C2 0.0170(18) 0.0181(17) 0.0178(18) -0.0005(14) 0.0003(14) 0.0019(12)
C3 0.024(2) 0.027(2) 0.024(2) -0.0084(16) 0.0024(16) -0.0013(16)
Re1 0.01128(9) 0.01204(9) 0.01266(9) 0.00041(4) -0.00012(4) -0.00004(4)
Cl1 0.0161(4) 0.0201(4) 0.0153(4) 0.0012(3) 0.0024(3) -0.0005(3)
Cl2 0.0168(4) 0.0143(4) 0.0237(4) 0.0025(3) 0.0026(3) 0.0014(3)
Cl3 0.0221(4) 0.0237(4) 0.0135(4) 0.0007(3) -0.0004(3) 0.0014(3)
Cl4 0.0177(4) 0.0136(4) 0.0228(4) -0.0018(3) -0.0029(3) -0.0013(3)

loop_
_atom_type_symbol
_atom_type_description
_atom_type_scat_dispersion_real
_atom_type_scat_dispersion_imag
_atom_type_scat_source
C C 0.0033 0.0016 'International Tables Vol C Tables 4.2.6.8 and 6.1.1.4'
H H 0.0000 0.0000 'International Tables Vol C Tables 4.2.6.8 and 6.1.1.4'
N N 0.0061 0.0033 'International Tables Vol C Tables 4.2.6.8 and 6.1.1.4'
Cl Cl 0.1484 0.1585 'International Tables Vol C Tables 4.2.6.8 and 6.1.1.4'
Re Re -1.0185 7.2310 'International Tables Vol C Tables 4.2.6.8 and 6.1.1.4'

loop_
_geom_angle_atom_site_label_1
_geom_angle_atom_site_label_2
_geom_angle_atom_site_label_3
_geom_angle
_geom_angle_site_symmetry_1
_geom_angle_site_symmetry_3
C1 N1 N2 109.3(3) . .
N1 N2 C3 109.0(3) . .
N1 C1 C2 108.1(4) . .
C3 C2 C1 105.6(3) . .
C3 C2 C2 126.9(4) . 5_556
C1 C2 C2 127.5(4) . 5_556
N2 C3 C2 108.0(4) . .
Re1 Re1 Cl2 102.71(2) 3_456 .
Re1 Re1 Cl3 103.53(3) 3_456 .
Cl2 Re1 Cl3 86.19(3) . .
Re1 Re1 Cl1 101.47(2) 3_456 .
Cl2 Re1 Cl1 87.55(3) . .
Cl3 Re1 Cl1 154.98(3) . .
Re1 Re1 Cl4 101.97(2) 3_456 .
Cl2 Re1 Cl4 155.30(4) . .
Cl3 Re1 Cl4 87.20(3) . .
Cl1 Re1 Cl4 88.46(3) . .

loop_
_geom_bond_atom_site_label_1
_geom_bond_atom_site_label_2
_geom_bond_distance
_geom_bond_site_symmetry_2
N1 C1 1.333(5) .
N1 N2 1.335(5) .
N2 C3 1.339(5) .
C1 C2 1.389(5) .
C2 C3 1.388(5) .
C2 C2 1.452(7) 5_556
Re1 Re1 2.2472(3) 3_456
Re1 Cl2 2.3326(9) .
Re1 Cl3 2.3361(9) .
Re1 Cl1 2.3388(9) .
Re1 Cl4 2.3429(8) .

loop_
_geom_hbond_atom_site_label_D
_geom_hbond_atom_site_label_H
_geom_hbond_atom_site_label_A
_geom_hbond_distance_DH
_geom_hbond_distance_HA
_geom_hbond_distance_DA
_geom_hbond_angle_DHA
_geom_hbond_site_symmetry_A
N1 H1A Cl2 0.70(5) 2.48(5) 3.166(4) 166(6) .
N2 H2A Cl4 1.03(8) 2.45(7) 3.295(3) 139(6) 8_465
N2 H2A Cl1 1.03(8) 2.59(9) 3.381(4) 133(6) 6_667
